data_1569188
loop_
_publ_author_name
'Tacke, El&#xe9;onore'
'Hoang, Minh-Duc'
'Tatoueix, Kevin'
'Keromnes, Beno&#xee;t'
'Van Eslande, Elsa'
'Durand, Philippe'
'Pieters, Gregory'
'Chevalier, Arnaud'

_publ_section_title
;
 Unprecedented perspectives on the application of CinNapht fluorophores
 provided by a "late-stage" functionalization strategy.
;
_journal_issue 22
_journal_name_full 'Chemical science'
_journal_page_first 6000
_journal_page_last 6010
_journal_paper_doi 10.1039/d3sc01365k
_journal_volume 14
_journal_year 2023
_chemical_formula_moiety 'C22 H16 F N3 O2'
_chemical_formula_sum 'C22 H16 F N3 O2'
_chemical_formula_weight 373.38
_space_group_crystal_system monoclinic
_space_group_IT_number 14
_space_group_name_Hall '-P 2yn'
_space_group_name_H-M_alt 'P 1 21/n 1'
_atom_sites_solution_hydrogens geom
_audit_creation_date 2022-11-21
_audit_creation_method
;
Olex2 1.3
(compiled 2020.11.12 svn.r5f609507 for OlexSys, GUI svn.r6408)
;
_audit_update_record
;
2022-11-21 deposited with the CCDC.	2023-05-16 downloaded from the CCDC.
;
_cell_angle_alpha 90
_cell_angle_beta 91.507(5)
_cell_angle_gamma 90
_cell_formula_units_Z 4
_cell_length_a 4.8187(4)
_cell_length_b 15.7239(18)
_cell_length_c 22.4752(16)
_cell_measurement_reflns_used 2755
_cell_measurement_temperature 273
_cell_measurement_theta_max 62.30
_cell_measurement_theta_min 3.40
_cell_volume 1702.3(3)
_computing_molecular_graphics 'Olex2 1.3 (Dolomanov et al., 2009)'
_computing_publication_material 'Olex2 1.3 (Dolomanov et al., 2009)'
_computing_structure_refinement 'SHELXL 2018/3 (Sheldrick, 2015)'
_computing_structure_solution 'SHELXT 2018/2 (Sheldrick, 2018)'
_diffrn_ambient_temperature 273.0
_diffrn_detector 'Rapid 2'
_diffrn_detector_area_resol_mean 10.0000
_diffrn_detector_type 'RAPID II large area curved imaging plate detector '
_diffrn_measured_fraction_theta_full 0.988
_diffrn_measured_fraction_theta_max 0.988
_diffrn_measurement_device 'four-circle partial \c goniometer diffractometer'
_diffrn_measurement_device_type 'Rigaku rapid II RAXIS conversion'
_diffrn_measurement_method 'profile data from \w-scans'
_diffrn_radiation_monochromator 'Confocal Osmic mirrors'
_diffrn_radiation_probe x-ray
_diffrn_radiation_type CuK\a
_diffrn_radiation_wavelength 1.54187
_diffrn_reflns_av_R_equivalents 0.0554
_diffrn_reflns_av_unetI/netI 0.0935
_diffrn_reflns_Laue_measured_fraction_full 0.988
_diffrn_reflns_Laue_measured_fraction_max 0.988
_diffrn_reflns_limit_h_max 5
_diffrn_reflns_limit_h_min -4
_diffrn_reflns_limit_k_max 12
_diffrn_reflns_limit_k_min -18
_diffrn_reflns_limit_l_max 26
_diffrn_reflns_limit_l_min -26
_diffrn_reflns_number 11107
_diffrn_reflns_point_group_measured_fraction_full 0.988
_diffrn_reflns_point_group_measured_fraction_max 0.988
_diffrn_reflns_theta_full 65.085
_diffrn_reflns_theta_max 65.085
_diffrn_reflns_theta_min 3.431
_diffrn_source 'Rotating Anode'
_diffrn_source_type 'Rigaku micromax 007 1.2kW'
_exptl_absorpt_coefficient_mu 0.849
_exptl_absorpt_correction_T_max 0.992
_exptl_absorpt_correction_T_min 0.676
_exptl_absorpt_correction_type multi-scan
_exptl_absorpt_process_details 'Reqab (Higashi-Rigaku, 1998)'
_exptl_crystal_colour 'light yellow'
_exptl_crystal_colour_modifier light
_exptl_crystal_colour_primary yellow
_exptl_crystal_density_diffrn 1.457
_exptl_crystal_description 'rect. Prism'
_exptl_crystal_F_000 776
_exptl_crystal_preparation 'slow evaporation'
_exptl_crystal_recrystallization_method 'heptane/ethyl acetate'
_exptl_crystal_size_max 0.5
_exptl_crystal_size_mid 0.02
_exptl_crystal_size_min 0.01
_refine_diff_density_max 0.450
_refine_diff_density_min -0.266
_refine_diff_density_rms 0.078
_refine_ls_extinction_method none
_refine_ls_goodness_of_fit_ref 0.933
_refine_ls_hydrogen_treatment constr
_refine_ls_matrix_type full
_refine_ls_number_parameters 254
_refine_ls_number_reflns 2878
_refine_ls_number_restraints 0
_refine_ls_restrained_S_all 0.933
_refine_ls_R_factor_all 0.2014
_refine_ls_R_factor_gt 0.0934
_refine_ls_shift/su_max 0.000
_refine_ls_shift/su_mean 0.000
_refine_ls_structure_factor_coef Fsqd
_refine_ls_weighting_details 'w=1/[\s^2^(Fo^2^)+(0.2000P)^2^] where P=(Fo^2^+2Fc^2^)/3'
_refine_ls_weighting_scheme calc
_refine_ls_wR_factor_gt 0.2397
_refine_ls_wR_factor_ref 0.3593
_reflns_Friedel_coverage 0.000
_reflns_number_gt 895
_reflns_number_total 2878
_reflns_threshold_expression 'I > 2\s(I)'
_cod_data_source_file d3sc01365k2.cif
_cod_data_source_block compound-4
_cod_depositor_comments 'Adding full bibliography for 1569188.cif.'
_cod_database_code 1569188
_shelx_shelxl_version_number 2018/3
_shelx_space_group_comment
;
The symmetry employed for this shelxl refinement is uniquely defined
by the following loop, which should always be used as a source of
symmetry information in preference to the above space-group names.
They are only intended as comments.
;
_shelx_estimated_absorpt_t_max 0.992
_shelx_estimated_absorpt_t_min 0.676
_olex2_refinement_description
;
1. Fixed Uiso
 At 1.2 times of:
  All C(H) groups, All C(H,H) groups
 At 1.5 times of:
  All C(H,H,H) groups
2.a Secondary CH2 refined with riding coordinates:
 C24(H24A,H24B), C25(H25A,H25B), C26(H26A,H26B)
2.b Aromatic/amide H refined with riding coordinates:
 C5(H5), C14(H14), C18(H18), C16(H16), C11(H11), C17(H17), C12(H12)
2.c Idealised Me refined as rotating group:
 C27(H27A,H27B,H27C)
;
_smtbx_masks_void_probe_radius 1.2
_smtbx_masks_void_truncation_radius 1.2
_olex2_exptl_crystal_mounting_method cryoloop
_olex2_submission_special_instructions 'No special instructions were received'

loop_
_space_group_symop_operation_xyz
'x, y, z'
'-x+1/2, y+1/2, -z+1/2'
'-x, -y, -z'
'x-1/2, -y-1/2, z-1/2'

loop_
_atom_site_label
_atom_site_type_symbol
_atom_site_fract_x
_atom_site_fract_y
_atom_site_fract_z
_atom_site_U_iso_or_equiv
_atom_site_adp_type
_atom_site_occupancy
_atom_site_site_symmetry_order
_atom_site_calc_flag
_atom_site_refinement_flags_posn
_atom_site_refinement_flags_adp
_atom_site_refinement_flags_occupancy
_atom_site_disorder_assembly
_atom_site_disorder_group
O23 O 0.8262(8) 0.5682(3) 0.77144(18) 0.0875(15) Uani 1 1 d . . . . .
F28 F 0.1332(8) 0.8092(3) 0.55554(17) 0.1084(14) Uani 1 1 d . . . . .
O22 O 0.8296(9) 0.2918(3) 0.8294(2) 0.0944(16) Uani 1 1 d . . . . .
N20 N 0.8154(9) 0.4307(4) 0.8030(2) 0.0680(15) Uani 1 1 d . . . . .
N7 N -0.1302(10) 0.4231(3) 0.5966(2) 0.0777(16) Uani 1 1 d . . . . .
N8 N -0.2331(10) 0.4821(4) 0.5616(2) 0.0806(16) Uani 1 1 d . . . . .
C6 C 0.5079(10) 0.4769(4) 0.7203(2) 0.0599(16) Uani 1 1 d . . . . .
C1 C 0.4017(11) 0.3937(4) 0.7152(3) 0.0620(15) Uani 1 1 d . . . . .
C4 C 0.1956(11) 0.5263(4) 0.6404(2) 0.0642(17) Uani 1 1 d . . . . .
C2 C 0.1882(11) 0.3778(4) 0.6722(2) 0.0626(16) Uani 1 1 d . . . . .
C19 C 0.7280(11) 0.4975(5) 0.7665(3) 0.0691(19) Uani 1 1 d . . . . .
C15 C 0.5065(11) 0.3284(4) 0.7519(3) 0.0658(17) Uani 1 1 d . . . . .
C5 C 0.4125(11) 0.5405(4) 0.6843(3) 0.0652(16) Uani 1 1 d . . . . .
H5 H 0.489617 0.594504 0.688121 0.078 Uiso 1 1 calc R U . . .
C3 C 0.0846(11) 0.4447(4) 0.6356(3) 0.0654(17) Uani 1 1 d . . . . .
C10 C 0.0829(12) 0.5901(4) 0.6014(3) 0.0660(17) Uani 1 1 d . . . . .
C21 C 0.7264(11) 0.3460(5) 0.7977(3) 0.0719(18) Uani 1 1 d . . . . .
C14 C 0.1741(11) 0.6752(4) 0.5986(3) 0.0725(18) Uani 1 1 d . . . . .
H14 H 0.318443 0.694531 0.623347 0.087 Uiso 1 1 calc R U . . .
C18 C 0.0895(12) 0.2928(5) 0.6686(3) 0.0774(19) Uani 1 1 d . . . . .
H18 H -0.050635 0.279592 0.640928 0.093 Uiso 1 1 calc R U . . .
C9 C -0.1339(13) 0.5649(5) 0.5618(3) 0.0733(18) Uani 1 1 d . . . . .
C16 C 0.4045(13) 0.2480(4) 0.7464(3) 0.0809(19) Uani 1 1 d . . . . .
H16 H 0.475318 0.204799 0.770605 0.097 Uiso 1 1 calc R U . . .
C24 C 1.0285(13) 0.4493(4) 0.8497(3) 0.084(2) Uani 1 1 d . . . . .
H24A H 1.126126 0.500861 0.839049 0.100 Uiso 1 1 calc R U . . .
H24B H 1.162447 0.403285 0.850978 0.100 Uiso 1 1 calc R U . . .
C11 C -0.2561(12) 0.6222(5) 0.5216(3) 0.085(2) Uani 1 1 d . . . . .
H11 H -0.398866 0.604269 0.495912 0.102 Uiso 1 1 calc R U . . .
C13 C 0.0468(14) 0.7275(5) 0.5593(3) 0.082(2) Uani 1 1 d . . . . .
C17 C 0.1943(14) 0.2302(5) 0.7045(3) 0.085(2) Uani 1 1 d . . . . .
H17 H 0.124900 0.175158 0.701079 0.102 Uiso 1 1 calc R U . . .
C12 C -0.1671(14) 0.7039(5) 0.5199(3) 0.088(2) Uani 1 1 d . . . . .
H12 H -0.246208 0.742834 0.493317 0.106 Uiso 1 1 calc R U . . .
C25 C 0.9113(14) 0.4604(5) 0.9108(3) 0.093(2) Uani 1 1 d . . . . .
H25A H 1.064644 0.461543 0.939621 0.112 Uiso 1 1 calc R U . . .
H25B H 0.799265 0.410899 0.919454 0.112 Uiso 1 1 calc R U . . .
C26 C 0.7349(14) 0.5396(5) 0.9198(3) 0.096(2) Uani 1 1 d . . . . .
H26A H 0.593265 0.542273 0.888383 0.115 Uiso 1 1 calc R U . . .
H26B H 0.641559 0.534627 0.957363 0.115 Uiso 1 1 calc R U . . .
C27 C 0.8994(16) 0.6218(5) 0.9199(3) 0.111(3) Uani 1 1 d . . . . .
H27A H 0.959881 0.633449 0.880370 0.166 Uiso 1 1 calc R U . . .
H27B H 1.058098 0.616354 0.946339 0.166 Uiso 1 1 calc R U . . .
H27C H 0.784294 0.667559 0.933041 0.166 Uiso 1 1 calc R U . . .

loop_
_atom_site_aniso_label
_atom_site_aniso_U_11
_atom_site_aniso_U_22
_atom_site_aniso_U_33
_atom_site_aniso_U_23
_atom_site_aniso_U_13
_atom_site_aniso_U_12
O23 0.079(3) 0.089(4) 0.092(3) 0.011(3) -0.036(2) -0.015(3)
F28 0.112(3) 0.098(3) 0.114(3) 0.019(2) -0.018(2) -0.001(3)
O22 0.090(3) 0.094(4) 0.098(3) 0.006(3) -0.020(3) 0.020(3)
N20 0.064(3) 0.070(4) 0.069(3) 0.012(3) -0.011(3) 0.008(3)
N7 0.072(3) 0.086(4) 0.074(4) -0.013(3) -0.013(3) -0.003(3)
N8 0.066(3) 0.099(5) 0.076(4) -0.002(4) -0.021(3) 0.015(3)
C6 0.054(3) 0.058(4) 0.066(4) -0.005(3) -0.011(3) 0.000(3)
C1 0.059(3) 0.063(4) 0.064(4) -0.010(3) 0.000(3) 0.001(3)
C4 0.052(3) 0.074(5) 0.066(4) -0.010(4) -0.011(3) 0.009(3)
C2 0.065(3) 0.056(4) 0.066(4) -0.012(3) -0.004(3) -0.005(3)
C19 0.054(3) 0.079(5) 0.074(4) -0.018(4) -0.010(3) -0.009(4)
C15 0.060(4) 0.062(5) 0.075(4) -0.011(4) -0.008(3) 0.000(4)
C5 0.062(3) 0.064(4) 0.069(4) 0.001(3) -0.007(3) -0.008(3)
C3 0.057(3) 0.068(5) 0.070(4) -0.010(4) -0.013(3) -0.008(3)
C10 0.056(3) 0.076(5) 0.065(4) -0.003(4) -0.010(3) 0.009(3)
C21 0.057(4) 0.072(5) 0.086(5) -0.009(4) -0.003(3) 0.007(4)
C14 0.062(4) 0.083(6) 0.072(4) 0.001(4) -0.012(3) 0.009(4)
C18 0.062(4) 0.093(6) 0.076(4) -0.013(4) -0.013(3) -0.001(4)
C9 0.071(4) 0.079(6) 0.069(4) -0.010(4) -0.009(3) 0.008(4)
C16 0.085(5) 0.070(5) 0.087(5) -0.016(4) -0.002(4) 0.004(4)
C24 0.082(4) 0.089(5) 0.079(5) -0.001(4) -0.017(4) -0.005(4)
C11 0.068(4) 0.115(7) 0.070(4) 0.002(5) -0.017(3) 0.024(5)
C13 0.077(4) 0.088(6) 0.081(5) 0.007(4) -0.007(4) -0.001(4)
C17 0.085(4) 0.079(5) 0.090(5) -0.005(4) -0.004(4) -0.018(4)
C12 0.087(5) 0.088(6) 0.089(5) 0.002(5) -0.019(4) 0.010(4)
C25 0.084(5) 0.123(7) 0.071(5) -0.002(4) -0.016(4) -0.014(5)
C26 0.070(4) 0.152(8) 0.065(4) -0.013(5) -0.009(3) 0.003(5)
C27 0.123(6) 0.101(6) 0.108(6) -0.020(5) -0.006(5) 0.000(5)

loop_
_atom_type_symbol
_atom_type_description
_atom_type_scat_dispersion_real
_atom_type_scat_dispersion_imag
_atom_type_scat_source
C C 0.0181 0.0091 'International Tables Vol C Tables 4.2.6.8 and 6.1.1.4'
H H 0.0000 0.0000 'International Tables Vol C Tables 4.2.6.8 and 6.1.1.4'
F F 0.0727 0.0534 'International Tables Vol C Tables 4.2.6.8 and 6.1.1.4'
N N 0.0311 0.0180 'International Tables Vol C Tables 4.2.6.8 and 6.1.1.4'
O O 0.0492 0.0322 'International Tables Vol C Tables 4.2.6.8 and 6.1.1.4'

loop_
_geom_angle_atom_site_label_1
_geom_angle_atom_site_label_2
_geom_angle_atom_site_label_3
_geom_angle
_geom_angle_site_symmetry_1
_geom_angle_site_symmetry_3
_geom_angle_publ_flag
C19 N20 C21 125.5(6) . . ?
C19 N20 C24 117.6(5) . . ?
C21 N20 C24 116.9(5) . . ?
N8 N7 C3 118.3(6) . . ?
N7 N8 C9 122.7(5) . . ?
C1 C6 C19 120.3(6) . . ?
C5 C6 C1 121.3(5) . . ?
C5 C6 C19 118.3(6) . . ?
C6 C1 C2 118.4(6) . . ?
C15 C1 C6 120.6(5) . . ?
C15 C1 C2 121.1(6) . . ?
C3 C4 C5 117.9(6) . . ?
C3 C4 C10 117.4(5) . . ?
C10 C4 C5 124.7(6) . . ?
C1 C2 C3 120.3(6) . . ?
C1 C2 C18 116.2(6) . . ?
C3 C2 C18 123.5(6) . . ?
O23 C19 N20 121.7(5) . . ?
O23 C19 C6 122.0(6) . . ?
N20 C19 C6 116.3(6) . . ?
C1 C15 C21 120.7(6) . . ?
C16 C15 C1 120.2(6) . . ?
C16 C15 C21 119.1(6) . . ?
C6 C5 C4 121.5(5) . . ?
C6 C5 H5 119.2 . . ?
C4 C5 H5 119.2 . . ?
N7 C3 C4 123.7(6) . . ?
N7 C3 C2 115.7(6) . . ?
C4 C3 C2 120.6(5) . . ?
C14 C10 C4 125.4(6) . . ?
C14 C10 C9 117.6(6) . . ?
C9 C10 C4 116.9(6) . . ?
O22 C21 N20 120.0(6) . . ?
O22 C21 C15 123.5(7) . . ?
N20 C21 C15 116.5(6) . . ?
C10 C14 H14 120.9 . . ?
C13 C14 C10 118.2(6) . . ?
C13 C14 H14 120.9 . . ?
C2 C18 H18 119.1 . . ?
C17 C18 C2 121.9(6) . . ?
C17 C18 H18 119.1 . . ?
N8 C9 C10 120.9(6) . . ?
N8 C9 C11 117.7(7) . . ?
C11 C9 C10 121.4(7) . . ?
C15 C16 H16 119.9 . . ?
C15 C16 C17 120.2(6) . . ?
C17 C16 H16 119.9 . . ?
N20 C24 H24A 108.9 . . ?
N20 C24 H24B 108.9 . . ?
N20 C24 C25 113.6(5) . . ?
H24A C24 H24B 107.7 . . ?
C25 C24 H24A 108.9 . . ?
C25 C24 H24B 108.9 . . ?
C9 C11 H11 119.9 . . ?
C12 C11 C9 120.1(7) . . ?
C12 C11 H11 119.9 . . ?
F28 C13 C12 115.9(7) . . ?
C14 C13 F28 119.1(6) . . ?
C14 C13 C12 125.0(7) . . ?
C18 C17 C16 120.4(6) . . ?
C18 C17 H17 119.8 . . ?
C16 C17 H17 119.8 . . ?
C11 C12 C13 117.7(7) . . ?
C11 C12 H12 121.2 . . ?
C13 C12 H12 121.2 . . ?
C24 C25 H25A 108.3 . . ?
C24 C25 H25B 108.3 . . ?
C24 C25 C26 116.0(6) . . ?
H25A C25 H25B 107.4 . . ?
C26 C25 H25A 108.3 . . ?
C26 C25 H25B 108.3 . . ?
C25 C26 H26A 108.8 . . ?
C25 C26 H26B 108.8 . . ?
H26A C26 H26B 107.7 . . ?
C27 C26 C25 113.8(6) . . ?
C27 C26 H26A 108.8 . . ?
C27 C26 H26B 108.8 . . ?
C26 C27 H27A 109.5 . . ?
C26 C27 H27B 109.5 . . ?
C26 C27 H27C 109.5 . . ?
H27A C27 H27B 109.5 . . ?
H27A C27 H27C 109.5 . . ?
H27B C27 H27C 109.5 . . ?

loop_
_geom_bond_atom_site_label_1
_geom_bond_atom_site_label_2
_geom_bond_distance
_geom_bond_site_symmetry_2
_geom_bond_publ_flag
O23 C19 1.212(7) . ?
F28 C13 1.355(7) . ?
O22 C21 1.209(7) . ?
N20 C19 1.392(7) . ?
N20 C21 1.403(7) . ?
N20 C24 1.478(7) . ?
N7 N8 1.305(6) . ?
N7 C3 1.381(7) . ?
N8 C9 1.387(7) . ?
C6 C1 1.409(7) . ?
C6 C19 1.500(7) . ?
C6 C5 1.359(7) . ?
C1 C2 1.415(7) . ?
C1 C15 1.402(7) . ?
C4 C5 1.435(7) . ?
C4 C3 1.393(7) . ?
C4 C10 1.430(7) . ?
C2 C3 1.419(7) . ?
C2 C18 1.419(8) . ?
C15 C21 1.485(8) . ?
C15 C16 1.361(7) . ?
C5 H5 0.9300 . ?
C10 C14 1.410(7) . ?
C10 C9 1.412(8) . ?
C14 H14 0.9300 . ?
C14 C13 1.344(8) . ?
C18 H18 0.9300 . ?
C18 C17 1.362(8) . ?
C9 C11 1.395(8) . ?
C16 H16 0.9300 . ?
C16 C17 1.392(9) . ?
C24 H24A 0.9700 . ?
C24 H24B 0.9700 . ?
C24 C25 1.509(8) . ?
C11 H11 0.9300 . ?
C11 C12 1.355(8) . ?
C13 C12 1.392(8) . ?
C17 H17 0.9300 . ?
C12 H12 0.9300 . ?
C25 H25A 0.9700 . ?
C25 H25B 0.9700 . ?
C25 C26 1.525(8) . ?
C26 H26A 0.9700 . ?
C26 H26B 0.9700 . ?
C26 C27 1.515(8) . ?
C27 H27A 0.9600 . ?
C27 H27B 0.9600 . ?
C27 H27C 0.9600 . ?

loop_
_geom_hbond_atom_site_label_D
_geom_hbond_atom_site_label_H
_geom_hbond_atom_site_label_A
_geom_hbond_distance_DH
_geom_hbond_distance_HA
_geom_hbond_distance_DA
_geom_hbond_angle_DHA
_geom_hbond_site_symmetry_A
_geom_hbond_publ_flag
C14 H14 O22 0.93 2.50 3.391(8) 160.5 2_656 yes
C11 H11 N8 0.93 2.56 3.465(9) 165.1 3_466 yes

loop_
_geom_torsion_atom_site_label_1
_geom_torsion_atom_site_label_2
_geom_torsion_atom_site_label_3
_geom_torsion_atom_site_label_4
_geom_torsion
_geom_torsion_site_symmetry_1
_geom_torsion_site_symmetry_2
_geom_torsion_site_symmetry_3
_geom_torsion_site_symmetry_4
_geom_torsion_publ_flag
F28 C13 C12 C11 178.9(5) . . . . ?
N20 C24 C25 C26 -68.8(7) . . . . ?
N7 N8 C9 C10 -1.4(9) . . . . ?
N7 N8 C9 C11 178.7(5) . . . . ?
N8 N7 C3 C4 0.9(9) . . . . ?
N8 N7 C3 C2 -179.8(5) . . . . ?
N8 C9 C11 C12 180.0(6) . . . . ?
C6 C1 C2 C3 -0.3(8) . . . . ?
C6 C1 C2 C18 179.6(5) . . . . ?
C6 C1 C15 C21 1.5(8) . . . . ?
C6 C1 C15 C16 -179.4(5) . . . . ?
C1 C6 C19 O23 179.0(5) . . . . ?
C1 C6 C19 N20 -0.3(7) . . . . ?
C1 C6 C5 C4 1.4(8) . . . . ?
C1 C2 C3 N7 -177.8(5) . . . . ?
C1 C2 C3 C4 1.5(9) . . . . ?
C1 C2 C18 C17 0.1(9) . . . . ?
C1 C15 C21 O22 -177.9(6) . . . . ?
C1 C15 C21 N20 1.6(8) . . . . ?
C1 C15 C16 C17 -0.4(9) . . . . ?
C4 C10 C14 C13 179.8(5) . . . . ?
C4 C10 C9 N8 0.7(8) . . . . ?
C4 C10 C9 C11 -179.4(5) . . . . ?
C2 C1 C15 C21 -178.7(5) . . . . ?
C2 C1 C15 C16 0.4(9) . . . . ?
C2 C18 C17 C16 -0.1(10) . . . . ?
C19 N20 C21 O22 175.1(5) . . . . ?
C19 N20 C21 C15 -4.4(8) . . . . ?
C19 N20 C24 C25 100.6(6) . . . . ?
C19 C6 C1 C2 178.0(5) . . . . ?
C19 C6 C1 C15 -2.2(8) . . . . ?
C19 C6 C5 C4 -177.8(5) . . . . ?
C15 C1 C2 C3 179.9(5) . . . . ?
C15 C1 C2 C18 -0.2(8) . . . . ?
C15 C16 C17 C18 0.2(10) . . . . ?
C5 C6 C1 C2 -1.2(8) . . . . ?
C5 C6 C1 C15 178.6(5) . . . . ?
C5 C6 C19 O23 -1.8(9) . . . . ?
C5 C6 C19 N20 178.9(5) . . . . ?
C5 C4 C3 N7 178.0(5) . . . . ?
C5 C4 C3 C2 -1.3(8) . . . . ?
C5 C4 C10 C14 2.5(9) . . . . ?
C5 C4 C10 C9 -178.8(5) . . . . ?
C3 N7 N8 C9 0.6(9) . . . . ?
C3 C4 C5 C6 -0.1(8) . . . . ?
C3 C4 C10 C14 -178.0(5) . . . . ?
C3 C4 C10 C9 0.7(8) . . . . ?
C3 C2 C18 C17 179.9(6) . . . . ?
C10 C4 C5 C6 179.4(5) . . . . ?
C10 C4 C3 N7 -1.6(9) . . . . ?
C10 C4 C3 C2 179.2(5) . . . . ?
C10 C14 C13 F28 -179.4(5) . . . . ?
C10 C14 C13 C12 -1.2(10) . . . . ?
C10 C9 C11 C12 0.1(10) . . . . ?
C21 N20 C19 O23 -175.6(5) . . . . ?
C21 N20 C19 C6 3.8(8) . . . . ?
C21 N20 C24 C25 -81.9(7) . . . . ?
C21 C15 C16 C17 178.7(6) . . . . ?
C14 C10 C9 N8 179.5(5) . . . . ?
C14 C10 C9 C11 -0.6(9) . . . . ?
C14 C13 C12 C11 0.7(10) . . . . ?
C18 C2 C3 N7 2.3(8) . . . . ?
C18 C2 C3 C4 -178.4(5) . . . . ?
C9 C10 C14 C13 1.1(8) . . . . ?
C9 C11 C12 C13 -0.1(10) . . . . ?
C16 C15 C21 O22 3.0(9) . . . . ?
C16 C15 C21 N20 -177.5(5) . . . . ?
C24 N20 C19 O23 1.7(8) . . . . ?
C24 N20 C19 C6 -178.9(5) . . . . ?
C24 N20 C21 O22 -2.2(8) . . . . ?
C24 N20 C21 C15 178.3(5) . . . . ?
C24 C25 C26 C27 -69.7(7) . . . . ?
